data_2226018
loop_
_publ_author_name
'Kalateh, Khadijeh'
'Ahmadi, Roya'
'Amani, Vahid'

_publ_section_title
;
 (4,4'-Dimethyl-2,2'-bipyridine-\k^2^<i>N</i>,<i>N</i>')(dimethyl
 sulfoxide-\k<i>O</i>)diiodidocadmium(II)
;
_journal_coeditor_code XU2734
_journal_issue 5
_journal_name_full 'Acta Crystallographica Section E'
_journal_page_first m512
_journal_paper_doi 10.1107/S1600536810012572
_journal_volume 66
_journal_year 2010
_chemical_formula_iupac '[Cd I2 (C12 H12 N2) (C2 H6 O S)]'
_chemical_formula_moiety 'C14 H18 Cd1 I2 N2 O1 S1'
_chemical_formula_sum 'C14 H18 Cd I2 N2 O S'
_chemical_formula_weight 628.58
_chemical_name_systematic
;
(4,4'-Dimethyl-2,2'-bipyridine-\k^2^<i>N</i>,<i>N</i>')(dimethyl
sulfoxide-\k<i>O</i>)diiodidocadmium(II)
;
_space_group_IT_number 14
_symmetry_cell_setting monoclinic
_symmetry_space_group_name_Hall '-P 2ybc'
_symmetry_space_group_name_H-M 'P 1 21/c 1'
_atom_sites_solution_hydrogens geom
_atom_sites_solution_primary direct
_atom_sites_solution_secondary difmap
_audit_creation_method SHELXL-97
_cell_angle_alpha 90.00
_cell_angle_beta 102.620(9)
_cell_angle_gamma 90.00
_cell_formula_units_Z 4
_cell_length_a 8.7290(10)
_cell_length_b 15.5247(18)
_cell_length_c 15.1354(17)
_cell_measurement_reflns_used 887
_cell_measurement_temperature 298(2)
_cell_measurement_theta_max 29.27
_cell_measurement_theta_min 1.90
_cell_volume 2001.5(4)
_computing_cell_refinement 'SAINT (Bruker, 2007)'
_computing_data_collection 'SMART (Bruker, 2007)'
_computing_data_reduction 'SAINT (Bruker, 2007)'
_computing_molecular_graphics 'ORTEP-3 for Windows (Farrugia, 1997)'
_computing_publication_material 'WinGX (Farrugia, 1999)'
_computing_structure_refinement 'SHELXL97 (Sheldrick, 2008)'
_computing_structure_solution 'SHELXS97 (Sheldrick, 2008)'
_diffrn_ambient_temperature 298(2)
_diffrn_measured_fraction_theta_full 0.986
_diffrn_measured_fraction_theta_max 0.986
_diffrn_measurement_device_type 'Bruker SMART CCD diffractometer'
_diffrn_measurement_method '\f and \w scans'
_diffrn_radiation_monochromator graphite
_diffrn_radiation_source 'fine-focus sealed tube'
_diffrn_radiation_type MoK\a
_diffrn_radiation_wavelength 0.71073
_diffrn_reflns_av_R_equivalents 0.0819
_diffrn_reflns_av_sigmaI/netI 0.0578
_diffrn_reflns_limit_h_max 11
_diffrn_reflns_limit_h_min -11
_diffrn_reflns_limit_k_max 20
_diffrn_reflns_limit_k_min -21
_diffrn_reflns_limit_l_max 19
_diffrn_reflns_limit_l_min -20
_diffrn_reflns_number 15568
_diffrn_reflns_theta_full 29.24
_diffrn_reflns_theta_max 29.24
_diffrn_reflns_theta_min 1.90
_diffrn_standards_number 0
_exptl_absorpt_coefficient_mu 4.280
_exptl_absorpt_correction_T_max 0.055
_exptl_absorpt_correction_T_min 0.002
_exptl_absorpt_correction_type multi-scan
_exptl_absorpt_process_details '(SADABS; Sheldrick, 1998)'
_exptl_crystal_colour Colorless
_exptl_crystal_density_diffrn 2.086
_exptl_crystal_density_method 'not measured'
_exptl_crystal_description Block
_exptl_crystal_F_000 1176
_exptl_crystal_size_max 0.49
_exptl_crystal_size_mid 0.30
_exptl_crystal_size_min 0.28
_refine_diff_density_max 2.103
_refine_diff_density_min -2.230
_refine_ls_extinction_coef 0.0171(10)
_refine_ls_extinction_expression Fc^*^=kFc[1+0.001xFc^2^\l^3^/sin(2\q)]^-1/4^
_refine_ls_extinction_method 'SHELXL97 (Sheldrick, 2008)'
_refine_ls_goodness_of_fit_ref 1.159
_refine_ls_hydrogen_treatment constr
_refine_ls_matrix_type full
_refine_ls_number_parameters 195
_refine_ls_number_reflns 5360
_refine_ls_number_restraints 0
_refine_ls_restrained_S_all 1.159
_refine_ls_R_factor_all 0.0741
_refine_ls_R_factor_gt 0.0658
_refine_ls_shift/su_max 0.015
_refine_ls_shift/su_mean 0.001
_refine_ls_structure_factor_coef Fsqd
_refine_ls_weighting_details 'calc w=1/[\s^2^(Fo^2^)+(0.0903P)^2^+1.8883P] where P=(Fo^2^+2Fc^2^)/3'
_refine_ls_weighting_scheme calc
_refine_ls_wR_factor_gt 0.1648
_refine_ls_wR_factor_ref 0.1721
_reflns_number_gt 4625
_reflns_number_total 5360
_reflns_threshold_expression I>2sigma(I)
_cod_data_source_file xu2734.cif
_cod_data_source_block I
_cod_depositor_comments
;
The following automatic conversions were performed:
'_symmetry_cell_setting' value 'Monoclinic' changed to 'monoclinic'
according to '/home/saulius/struct/CIF-dictionaries/cif_core.dic'
dictionary named 'cif_core.dic' version 2.4.1 from 2010-06-29.

Automatic conversion script
Id: cif_fix_enum 1527 2010-12-29 10:47:43Z saulius 
;
_cod_original_sg_symbol_H-M 'P 21/c'
_cod_original_formula_sum 'C14 H18 Cd1 I2 N2 O1 S1'
_cod_database_code 2226018
_cod_database_fobs_code 2226018

loop_
_symmetry_equiv_pos_as_xyz
'x, y, z'
'-x, y+1/2, -z+1/2'
'-x, -y, -z'
'x, -y-1/2, z-1/2'

loop_
_atom_site_type_symbol
_atom_site_label
_atom_site_fract_x
_atom_site_fract_y
_atom_site_fract_z
_atom_site_U_iso_or_equiv
_atom_site_adp_type
_atom_site_calc_flag
_atom_site_refinement_flags
_atom_site_occupancy
_atom_site_disorder_assembly
_atom_site_disorder_group
C C1 0.9509(8) 0.7934(4) 0.8795(4) 0.0575(14) Uani d . 1 . .
H H1 0.9529 0.7743 0.8216 0.069 Uiso calc R 1 . .
C C2 1.0322(8) 0.7476(4) 0.9527(5) 0.0596(14) Uani d . 1 . .
H H2 1.0897 0.6991 0.9439 0.071 Uiso calc R 1 . .
C C3 1.0280(8) 0.7741(4) 1.0397(4) 0.0584(14) Uani d . 1 . .
C C4 1.1139(11) 0.7258(6) 1.1206(6) 0.082(2) Uani d . 1 . .
H H4C 1.1322 0.7630 1.1725 0.098 Uiso calc R 1 . .
H H4B 1.2126 0.7060 1.1101 0.098 Uiso calc R 1 . .
H H4A 1.0522 0.6773 1.1313 0.098 Uiso calc R 1 . .
C C5 0.9435(7) 0.8469(4) 1.0476(4) 0.0499(12) Uani d . 1 . .
H H5 0.9383 0.8666 1.1049 0.060 Uiso calc R 1 . .
C C6 0.8651(5) 0.8918(3) 0.9714(3) 0.0385(9) Uani d . 1 . .
C C7 0.7726(5) 0.9709(3) 0.9790(3) 0.0385(9) Uani d . 1 . .
C C8 0.7692(6) 1.0072(4) 1.0620(3) 0.0453(10) Uani d . 1 . .
H H8 0.8262 0.9825 1.1151 0.054 Uiso calc R 1 . .
C C9 0.6794(7) 1.0810(4) 1.0656(4) 0.0488(11) Uani d . 1 . .
C C10 0.6735(10) 1.1201(5) 1.1561(4) 0.0679(17) Uani d . 1 . .
H H10A 0.7188 1.1767 1.1603 0.081 Uiso calc R 1 . .
H H10B 0.7315 1.0846 1.2037 0.081 Uiso calc R 1 . .
H H10C 0.5663 1.1239 1.1617 0.081 Uiso calc R 1 . .
C C11 0.5989(8) 1.1146(4) 0.9857(4) 0.0568(13) Uani d . 1 . .
H H11 0.5372 1.1635 0.9857 0.068 Uiso calc R 1 . .
C C12 0.6086(8) 1.0764(4) 0.9054(4) 0.0545(13) Uani d . 1 . .
H H12 0.5546 1.1013 0.8517 0.065 Uiso calc R 1 . .
C C13 0.411(3) 1.1614(9) 0.6212(9) 0.189(11) Uani d . 1 . .
H H13A 0.3652 1.1675 0.6730 0.227 Uiso calc R 1 . .
H H13B 0.3365 1.1789 0.5677 0.227 Uiso calc R 1 . .
H H13C 0.5029 1.1971 0.6287 0.227 Uiso calc R 1 . .
C C14 0.2811(10) 1.0103(11) 0.5584(6) 0.110(4) Uani d . 1 . .
H H14C 0.2942 0.9510 0.5437 0.132 Uiso calc R 1 . .
H H14B 0.2383 1.0418 0.5040 0.132 Uiso calc R 1 . .
H H14A 0.2108 1.0141 0.5989 0.132 Uiso calc R 1 . .
N N1 0.8687(5) 0.8647(3) 0.8888(3) 0.0471(9) Uani d . 1 . .
N N2 0.6925(5) 1.0048(3) 0.9006(3) 0.0439(9) Uani d . 1 . .
O O1 0.4994(6) 1.0216(4) 0.7072(3) 0.0664(12) Uani d . 1 . .
Cd Cd1 0.72703(5) 0.94561(3) 0.76515(2) 0.04529(16) Uani d . 1 . .
I I1 0.93442(5) 1.04931(3) 0.70096(3) 0.06676(19) Uani d . 1 . .
I I2 0.63195(7) 0.80423(3) 0.65550(3) 0.0758(2) Uani d . 1 . .
S S1 0.46338(19) 1.05399(12) 0.61041(10) 0.0574(4) Uani d . 1 . .

loop_
_atom_site_aniso_label
_atom_site_aniso_U_11
_atom_site_aniso_U_22
_atom_site_aniso_U_33
_atom_site_aniso_U_12
_atom_site_aniso_U_13
_atom_site_aniso_U_23
C1 0.068(3) 0.057(3) 0.046(3) 0.009(3) 0.008(2) -0.013(2)
C2 0.066(3) 0.056(3) 0.055(3) 0.014(3) 0.010(3) -0.008(3)
C3 0.062(3) 0.055(3) 0.056(3) 0.010(3) 0.007(3) 0.003(3)
C4 0.094(5) 0.082(5) 0.063(4) 0.032(4) 0.006(4) 0.008(4)
C5 0.055(3) 0.054(3) 0.038(2) 0.008(2) 0.005(2) 0.000(2)
C6 0.038(2) 0.042(2) 0.036(2) -0.0003(16) 0.0086(16) 0.0007(18)
C7 0.037(2) 0.045(2) 0.033(2) -0.0025(17) 0.0059(16) -0.0002(18)
C8 0.054(3) 0.050(3) 0.031(2) 0.003(2) 0.0069(18) -0.0019(19)
C9 0.055(3) 0.048(3) 0.045(3) 0.002(2) 0.013(2) -0.003(2)
C10 0.090(5) 0.070(4) 0.046(3) 0.011(4) 0.019(3) -0.009(3)
C11 0.068(3) 0.051(3) 0.050(3) 0.013(3) 0.010(3) -0.004(2)
C12 0.069(3) 0.055(3) 0.036(2) 0.014(3) 0.002(2) 0.002(2)
C13 0.38(3) 0.084(8) 0.079(7) 0.051(13) -0.012(12) 0.009(6)
C14 0.061(4) 0.200(13) 0.063(5) -0.027(6) 0.001(4) -0.007(7)
N1 0.050(2) 0.053(2) 0.038(2) -0.0004(18) 0.0086(17) -0.0057(18)
N2 0.048(2) 0.048(2) 0.0333(18) 0.0019(17) 0.0039(16) -0.0008(17)
O1 0.059(2) 0.095(4) 0.042(2) 0.014(2) 0.0060(18) 0.010(2)
Cd1 0.0492(2) 0.0532(3) 0.0323(2) -0.00441(14) 0.00650(14) -0.00210(14)
I1 0.0659(3) 0.0866(4) 0.0452(2) -0.0248(2) 0.00653(18) 0.01257(19)
I2 0.0940(4) 0.0675(3) 0.0581(3) -0.0181(2) -0.0001(2) -0.0193(2)
S1 0.0532(7) 0.0810(11) 0.0364(6) 0.0013(6) 0.0061(5) -0.0011(6)

loop_
_atom_type_symbol
_atom_type_description
_atom_type_scat_dispersion_real
_atom_type_scat_dispersion_imag
_atom_type_scat_source
C C 0.0033 0.0016 'International Tables Vol C Tables 4.2.6.8 and 6.1.1.4'
H H 0.0000 0.0000 'International Tables Vol C Tables 4.2.6.8 and 6.1.1.4'
N N 0.0061 0.0033 'International Tables Vol C Tables 4.2.6.8 and 6.1.1.4'
O O 0.0106 0.0060 'International Tables Vol C Tables 4.2.6.8 and 6.1.1.4'
Cd Cd -0.8075 1.2024 'International Tables Vol C Tables 4.2.6.8 and 6.1.1.4'
I I -0.4742 1.8119 'International Tables Vol C Tables 4.2.6.8 and 6.1.1.4'
S S 0.1246 0.1234 'International Tables Vol C Tables 4.2.6.8 and 6.1.1.4'

loop_
_geom_angle_atom_site_label_1
_geom_angle_atom_site_label_2
_geom_angle_atom_site_label_3
_geom_angle_site_symmetry_1
_geom_angle_site_symmetry_3
_geom_angle
_geom_angle_publ_flag
N1 C1 C2 . . 122.4(6) ?
N1 C1 H1 . . 118.8 ?
C2 C1 H1 . . 118.8 ?
C1 C2 C3 . . 119.6(6) ?
C1 C2 H2 . . 120.2 ?
C3 C2 H2 . . 120.2 ?
C5 C3 C2 . . 117.0(6) ?
C5 C3 C4 . . 121.8(6) ?
C2 C3 C4 . . 121.1(6) ?
C3 C4 H4C . . 109.5 ?
C3 C4 H4B . . 109.5 ?
H4C C4 H4B . . 109.5 ?
C3 C4 H4A . . 109.5 ?
H4C C4 H4A . . 109.5 ?
H4B C4 H4A . . 109.5 ?
C3 C5 C6 . . 121.2(5) ?
C3 C5 H5 . . 119.4 ?
C6 C5 H5 . . 119.4 ?
N1 C6 C5 . . 120.9(5) ?
N1 C6 C7 . . 117.4(4) ?
C5 C6 C7 . . 121.8(4) ?
N2 C7 C8 . . 122.1(5) ?
N2 C7 C6 . . 116.2(4) ?
C8 C7 C6 . . 121.7(4) ?
C7 C8 C9 . . 119.6(5) ?
C7 C8 H8 . . 120.2 ?
C9 C8 H8 . . 120.2 ?
C11 C9 C8 . . 117.7(5) ?
C11 C9 C10 . . 122.5(6) ?
C8 C9 C10 . . 119.8(5) ?
C9 C10 H10A . . 109.5 ?
C9 C10 H10B . . 109.5 ?
H10A C10 H10B . . 109.5 ?
C9 C10 H10C . . 109.5 ?
H10A C10 H10C . . 109.5 ?
H10B C10 H10C . . 109.5 ?
C9 C11 C12 . . 120.0(6) ?
C9 C11 H11 . . 120.0 ?
C12 C11 H11 . . 120.0 ?
N2 C12 C11 . . 123.1(5) ?
N2 C12 H12 . . 118.5 ?
C11 C12 H12 . . 118.5 ?
S1 C13 H13A . . 109.5 ?
S1 C13 H13B . . 109.5 ?
H13A C13 H13B . . 109.5 ?
S1 C13 H13C . . 109.5 ?
H13A C13 H13C . . 109.5 ?
H13B C13 H13C . . 109.5 ?
S1 C14 H14C . . 109.5 ?
S1 C14 H14B . . 109.5 ?
H14C C14 H14B . . 109.5 ?
S1 C14 H14A . . 109.5 ?
H14C C14 H14A . . 109.5 ?
H14B C14 H14A . . 109.5 ?
C6 N1 C1 . . 118.9(5) ?
C6 N1 Cd1 . . 117.5(4) ?
C1 N1 Cd1 . . 123.6(4) ?
C12 N2 C7 . . 117.5(5) ?
C12 N2 Cd1 . . 123.5(3) ?
C7 N2 Cd1 . . 118.7(3) ?
S1 O1 Cd1 . . 121.0(3) ?
O1 Cd1 N2 . . 82.36(16) ?
O1 Cd1 N1 . . 145.92(16) ?
N2 Cd1 N1 . . 70.02(16) ?
O1 Cd1 I1 . . 98.31(14) ?
N2 Cd1 I1 . . 107.57(12) ?
N1 Cd1 I1 . . 108.61(12) ?
O1 Cd1 I2 . . 93.25(14) ?
N2 Cd1 I2 . . 139.68(12) ?
N1 Cd1 I2 . . 95.15(12) ?
I1 Cd1 I2 . . 112.72(2) ?
O1 S1 C13 . . 103.3(5) ?
O1 S1 C14 . . 106.4(5) ?
C13 S1 C14 . . 100.5(9) ?

loop_
_geom_bond_atom_site_label_1
_geom_bond_atom_site_label_2
_geom_bond_site_symmetry_2
_geom_bond_distance
_geom_bond_publ_flag
C1 N1 . 1.342(8) ?
C1 C2 . 1.376(9) ?
C1 H1 . 0.9300 ?
C2 C3 . 1.387(9) ?
C2 H2 . 0.9300 ?
C3 C5 . 1.368(8) ?
C3 C4 . 1.491(9) ?
C4 H4C . 0.9600 ?
C4 H4B . 0.9600 ?
C4 H4A . 0.9600 ?
C5 C6 . 1.393(7) ?
C5 H5 . 0.9300 ?
C6 N1 . 1.327(6) ?
C6 C7 . 1.487(7) ?
C7 N2 . 1.346(6) ?
C7 C8 . 1.384(7) ?
C8 C9 . 1.396(8) ?
C8 H8 . 0.9300 ?
C9 C11 . 1.363(9) ?
C9 C10 . 1.508(8) ?
C10 H10A . 0.9600 ?
C10 H10B . 0.9600 ?
C10 H10C . 0.9600 ?
C11 C12 . 1.373(8) ?
C11 H11 . 0.9300 ?
C12 N2 . 1.342(8) ?
C12 H12 . 0.9300 ?
C13 S1 . 1.746(13) ?
C13 H13A . 0.9600 ?
C13 H13B . 0.9600 ?
C13 H13C . 0.9600 ?
C14 S1 . 1.751(9) ?
C14 H14C . 0.9600 ?
C14 H14B . 0.9600 ?
C14 H14A . 0.9600 ?
Cd1 N1 . 2.366(5) y
Cd1 N2 . 2.326(4) y
O1 S1 . 1.515(5) ?
Cd1 O1 . 2.313(5) y
Cd1 I1 . 2.7535(6) y
Cd1 I2 . 2.7674(6) y

loop_
_geom_hbond_atom_site_label_D
_geom_hbond_atom_site_label_H
_geom_hbond_atom_site_label_A
_geom_hbond_site_symmetry_A
_geom_hbond_distance_DH
_geom_hbond_distance_HA
_geom_hbond_distance_DA
_geom_hbond_angle_DHA
_geom_hbond_publ_flag
C12 H12 O1 . 0.93 2.47 3.063(8) 122 yes

loop_
_geom_torsion_atom_site_label_1
_geom_torsion_atom_site_label_2
_geom_torsion_atom_site_label_3
_geom_torsion_atom_site_label_4
_geom_torsion_site_symmetry_1
_geom_torsion_site_symmetry_2
_geom_torsion_site_symmetry_3
_geom_torsion_site_symmetry_4
_geom_torsion
_geom_torsion_publ_flag
N1 C1 C2 C3 . . . . 1.3(11) ?
C1 C2 C3 C5 . . . . -1.2(11) ?
C1 C2 C3 C4 . . . . 179.6(8) ?
C2 C3 C5 C6 . . . . 0.2(10) ?
C4 C3 C5 C6 . . . . 179.4(7) ?
C3 C5 C6 N1 . . . . 0.8(9) ?
C3 C5 C6 C7 . . . . 179.9(6) ?
N1 C6 C7 N2 . . . . 4.0(7) ?
C5 C6 C7 N2 . . . . -175.1(5) ?
N1 C6 C7 C8 . . . . -176.1(5) ?
C5 C6 C7 C8 . . . . 4.8(8) ?
N2 C7 C8 C9 . . . . 0.4(8) ?
C6 C7 C8 C9 . . . . -179.4(5) ?
C7 C8 C9 C11 . . . . -0.4(9) ?
C7 C8 C9 C10 . . . . 179.2(6) ?
C8 C9 C11 C12 . . . . -0.5(10) ?
C10 C9 C11 C12 . . . . 180.0(7) ?
C9 C11 C12 N2 . . . . 1.5(11) ?
C5 C6 N1 C1 . . . . -0.8(8) ?
C7 C6 N1 C1 . . . . -179.9(5) ?
C5 C6 N1 Cd1 . . . . 179.0(4) ?
C7 C6 N1 Cd1 . . . . -0.2(6) ?
C2 C1 N1 C6 . . . . -0.3(10) ?
C2 C1 N1 Cd1 . . . . -180.0(5) ?
C11 C12 N2 C7 . . . . -1.4(10) ?
C11 C12 N2 Cd1 . . . . -174.8(5) ?
C8 C7 N2 C12 . . . . 0.5(8) ?
C6 C7 N2 C12 . . . . -179.7(5) ?
C8 C7 N2 Cd1 . . . . 174.2(4) ?
C6 C7 N2 Cd1 . . . . -6.0(6) ?
S1 O1 Cd1 N2 . . . . 152.1(4) ?
S1 O1 Cd1 N1 . . . . -172.4(3) ?
S1 O1 Cd1 I1 . . . . 45.3(4) ?
S1 O1 Cd1 I2 . . . . -68.2(4) ?
C12 N2 Cd1 O1 . . . . -22.7(5) ?
C7 N2 Cd1 O1 . . . . 164.0(4) ?
C12 N2 Cd1 N1 . . . . 177.6(5) ?
C7 N2 Cd1 N1 . . . . 4.3(4) ?
C12 N2 Cd1 I1 . . . . 73.7(5) ?
C7 N2 Cd1 I1 . . . . -99.6(4) ?
C12 N2 Cd1 I2 . . . . -108.7(5) ?
C7 N2 Cd1 I2 . . . . 78.0(4) ?
C6 N1 Cd1 O1 . . . . -39.9(6) ?
C1 N1 Cd1 O1 . . . . 139.8(5) ?
C6 N1 Cd1 N2 . . . . -2.0(4) ?
C1 N1 Cd1 N2 . . . . 177.7(5) ?
C6 N1 Cd1 I1 . . . . 100.5(4) ?
C1 N1 Cd1 I1 . . . . -79.8(5) ?
C6 N1 Cd1 I2 . . . . -143.5(4) ?
C1 N1 Cd1 I2 . . . . 36.2(5) ?
Cd1 O1 S1 C13 . . . . -131.6(9) ?
Cd1 O1 S1 C14 . . . . 123.1(6) ?
